data_2003721
loop_
_publ_author_name
'Thu\'ery, P.'
'Nierlich, M.'
'Keller, N.'
'Lance, M.'
'Vigner, J.-D.'

_publ_section_title
;
 A Complex Between Uranyl Trifluoromethanesulfonate Hydrate and
 Benzo-15-crown-5
;
_journal_issue 7
_journal_name_full 'Acta Crystallographica Section C'
_journal_page_first 1300
_journal_page_last 1302
_journal_paper_doi 10.1107/S0108270195000138
_journal_volume 51
_journal_year 1995
_chemical_formula_moiety '[UO2][CF3 SO3]2 [H2 O]3 ,2C14 H20 O5'
_chemical_formula_sum 'C30 H46 F6 O21 S2 U'
_chemical_formula_weight 1158.84
_space_group_IT_number 14
_symmetry_cell_setting monoclinic
_symmetry_space_group_name_Hall '-P 2yn'
_symmetry_space_group_name_H-M 'P 1 21/n 1'
_atom_type_scat_source IntTabIV
_cell_angle_alpha 90
_cell_angle_beta 90.35(2)
_cell_angle_gamma 90
_cell_formula_units_Z 4
_cell_length_a 15.749(4)
_cell_length_b 14.283(6)
_cell_length_c 19.010(5)
_cell_measurement_reflns_used 25
_cell_measurement_temperature 293
_cell_measurement_theta_max 12
_cell_measurement_theta_min 8
_cell_volume 4276(2)
_diffrn_measurement_device 'Enraf-Nonius CAD4'
_diffrn_measurement_method \w/2\q
_diffrn_radiation_type MoK\a
_diffrn_radiation_wavelength 0.71073
_diffrn_reflns_av_R_equivalents 0.02
_diffrn_reflns_limit_h_max 15
_diffrn_reflns_limit_h_min -15
_diffrn_reflns_limit_k_max 13
_diffrn_reflns_limit_k_min 0
_diffrn_reflns_limit_l_max 18
_diffrn_reflns_limit_l_min 0
_diffrn_reflns_number 4535
_diffrn_reflns_theta_max 20
_diffrn_standards_decay_% -2
_diffrn_standards_interval_time 60
_diffrn_standards_number 3
_exptl_absorpt_coefficient_mu 3.79
_exptl_absorpt_correction_T_max 0.65
_exptl_absorpt_correction_T_min 0.39
_exptl_absorpt_correction_type 'empirical (Walker & Stuart, 1983)'
_exptl_crystal_colour yellow-green
_exptl_crystal_density_diffrn 1.800
_exptl_crystal_description irregular
_exptl_crystal_size_max 0.3
_exptl_crystal_size_mid 0.25
_exptl_crystal_size_min 0.15
_refine_diff_density_max 0.66
_refine_diff_density_min -0.28
_refine_ls_extinction_method none
_refine_ls_goodness_of_fit_obs 2.02
_refine_ls_hydrogen_treatment 'H atoms: see text'
_refine_ls_number_parameters 286
_refine_ls_number_reflns 2521
_refine_ls_R_factor_obs 0.040
_refine_ls_shift/esd_max 0.01
_refine_ls_structure_factor_coef F
_refine_ls_weighting_scheme unit
_refine_ls_wR_factor_obs 0.050
_reflns_number_observed 2521
_reflns_number_total 3978
_reflns_observed_criterion >3\s(I)
_cod_data_source_file pa1160.cif
_cod_data_source_block pa1160a
_cod_depositor_comments
;
The following automatic conversions were performed:

'_refine_ls_weighting_scheme' value '1' was changed to 'unit'.

Automatic conversion script
Id: cif_fix_values 3143 2015-03-26 13:38:13Z robertas 
;
_cod_original_cell_volume 4276(4)
_cod_original_sg_symbol_H-M 'P 21/n'
_cod_original_formula_sum 'C30 H46 F6 O21 S2 U1'
_cod_database_code 2003721

loop_
_symmetry_equiv_pos_as_xyz
x,y,z
1/2+x,1/2-y,1/2+z
-x,-y,-z
1/2-x,1/2+y,1/2-z

loop_
_atom_site_label
_atom_site_fract_x
_atom_site_fract_y
_atom_site_fract_z
_atom_site_B_iso_or_equiv
U .22609(3) .11385(4) .28612(2) 2.21(1)
S1 .0003(2) .1272(3) .3326(2) 3.47(9)
S2 .2913(2) .1011(3) .4722(2) 3.02(8)
F1 -.0130(7) .1062(8) .4667(5) 8.7(3)
F2 -.1019(7) .198(1) .4203(6) 14.2(4)
F3 .030(1) .2408(8) .4338(6) 12.2(4)
F4 .1655(8) -.010(1) .4846(7) 12.8(4)
F5 .1505(7) .119(1) .5378(5) 12.8(4)
F6 .2315(8) .021(1) .5824(5) 13.2(4)
O1 -.0174(7) .2031(8) .2871(5) 5.9(3)
O2 .0898(7) .1051(7) .3396(5) 5.4(2)
O3 -.0524(8) .0466(9) .3272(7) 7.9(3)
O4 .2494(6) .1351(6) .4095(5) 3.8(2)
O5 .3454(7) .0239(8) .4611(6) 6.3(3)
O6 .3232(9) .174(1) .5136(7) 8.8(4)
O7 .2346(6) -.0066(7) .2939(5) 4.4(2)
O8 .2173(6) .2344(7) .2762(4) 3.9(2)
O9 .1301(5) .0950(6) .1898(4) 2.8(2)
O10 .2978(7) .1114(7) .1739(5) 5.0(2)
O11 .3783(6) .1272(6) .3026(4) 3.5(2)
O12 .4905(6) .2733(7) .2586(5) 3.8(2)
O13 .4389(7) .1993(8) .1285(6) 5.9(3)
O14 .4846(8) .022(1) .1757(7) 8.6(4)
O15 .4769(7) -.0230(8) .3183(5) 5.4(3)
O16 .5553(7) .1525(8) .3382(6) 6.3(3)
O17 .2419(6) -.0271(6) .0798(5) 3.5(2)
O18 .0740(6) -.0623(7) .1263(4) 3.5(2)
O19 -.0076(6) .0992(7) .0818(5) 3.9(2)
O20 .1092(6) .2428(7) .1041(5) 4.2(2)
O21 .2366(6) .1387(6) .0326(4) 3.9(2)
C1 -.024(1) .171(1) .4177(8) 5.7(4)
C2 .202(1) .056(1) .5239(9) 6.0(4)
C3 .450(1) .329(1) .2060(7) 5.4(4)
C4 .460(1) .297(1) .1349(8) 6.1(4)
C5 .501(1) .142(1) .098(1) 7.4(5)
C6 .482(1) .044(1) .1066(9) 7.5(5)
C7 .459(1) -.069(2) .196(1) 9.9(7)
C8 .489(1) -.087(1) .266(1) 10.4(7)
C9 .544(1) .001(2) .361(1) 10.5(7)
C10 .585(2) .066(2) .371(1) 11.6(8)
C11 .613(1) .200(1) .3011(7) 4.0(3)
C12 .701(1) .190(1) .3028(8) 5.8(4)
C13 .750(1) .248(1) .2629(9) 6.6(5)
C14 .718(1) .318(1) .2258(8) 6.4(5)
C15 .629(1) .330(1) .2227(8) 5.2(4)
C16 .5782(9) .269(1) .2587(7) 3.2(3)
C17 .2143(9) -.114(1) .1096(8) 4.7(4)
C18 .1256(9) -.131(1) .0939(8) 5.1(4)
C19 -.0108(9) -.060(1) .1009(7) 4.1(3)
C20 -.049(1) .026(1) .1201(8) 5.1(4)
C21 -.0318(9) .193(1) .0988(7) 4.2(4)
C22 .032(1) .254(1) .0687(8) 5.3(4)
C23 .181(1) .284(1) .0708(8) 5.7(4)
C24 .213(1) .231(1) .0088(8) 5.5(4)
C25 .2529(9) .070(1) -.0178(7) 3.4(3)
C26 .267(1) .086(1) -.0872(8) 4.6(4)
C27 .282(1) .008(1) -.1307(8) 5.2(4)
C28 .282(1) -.077(1) -.1076(8) 5.1(4)
C29 .2690(9) -.092(1) -.0365(7) 4.0(3)
C30 .2542(8) -.019(1) .0076(7) 2.9(3)
H31 .472 .391 .209 6.0
H32 .391 .331 .216 6.0
H41 .423 .332 .105 6.0
H42 .517 .307 .121 6.0
H51 .554 .155 .119 6.0
H52 .503 .156 .049 6.0
H61 .427 .030 .088 6.0
H62 .523 .008 .082 6.0
H71 .483 -.113 .165 6.0
H72 .399 -.073 .194 6.0
H81 .462 -.143 .280 6.0
H82 .549 -.097 .263 6.0
H91 .575 -.054 .372 6.0
H92 .510 .017 .400 6.0
H101 .605 .077 .418 6.0
H102 .630 .044 .343 6.0
H12 .726 .143 .331 6.0
H13 .810 .238 .262 6.0
H14 .754 .359 .201 6.0
H15 .605 .379 .196 6.0
H171 .222 -.112 .159 6.0
H172 .247 -.164 .091 6.0
H181 .117 -.127 .044 6.0
H182 .110 -.191 .110 6.0
H191 -.042 -.110 .122 6.0
H192 -.011 -.067 .051 6.0
H201 -.108 .025 .108 6.0
H202 -.043 .037 .169 6.0
H211 -.033 .200 .148 6.0
H212 -.086 .206 .080 6.0
H221 .038 .240 .020 6.0
H222 .013 .318 .073 6.0
H231 .226 .288 .105 6.0
H232 .166 .345 .055 6.0
H241 .170 .227 -.026 6.0
H242 .262 .262 -.010 6.0
H26 .266 .148 -.106 6.0
H27 .292 .018 -.179 6.0
H28 .292 -.128 -.139 6.0
H29 .270 -.154 -.019 6.0

loop_
_geom_angle_atom_site_label_1
_geom_angle_atom_site_label_2
_geom_angle_atom_site_label_3
_geom_angle
_geom_angle_publ_flag
O7 U O8 178.7(4) yes
O7 U O4 91.8(4) yes
O7 U O10 91.4(4) yes
O8 U O2 91.5(4) yes
O8 U O9 88.8(4) yes
O8 U O11 90.8(4) yes
O2 U O9 75.7(3) yes
O10 U O11 69.4(3) yes
O7 U O2 88.9(5) yes
O7 U O9 90.1(4) yes
O7 U O11 89.5(4) yes
O8 U O4 89.6(4) yes
O8 U O10 87.5(4) yes
O2 U O4 73.8(4) yes
O9 U O10 67.6(3) yes
O11 U O4 73.6(3) yes

loop_
_geom_bond_atom_site_label_1
_geom_bond_atom_site_label_2
_geom_bond_distance
_geom_bond_publ_flag
U O7 1.730(10) yes
U O2 2.380(10) yes
U O9 2.383(9) yes
U O11 2.424(9) yes
U O8 1.740(10) yes
U O4 2.392(9) yes
U O10 2.420(10) yes
S1 O1 1.410(10) yes
S1 O3 1.420(10) yes
C1 F1 1.32(2) yes
C1 F3 1.35(2) yes
S2 O4 1.440(10) yes
S2 O6 1.40(2) yes
C2 F4 1.33(2) yes
C2 F6 1.30(2) yes
S1 O2 1.450(10) yes
S1 C1 1.78(2) yes
C1 F2 1.28(2) yes
S2 O5 1.410(10) yes
S2 C2 1.83(2) yes
C2 F5 1.25(2) yes
O12 C3 1.43(2) yes
C4 O13 1.44(2) yes
C5 C6 1.44(2) yes
O14 C7 1.41(2) yes
C8 O15 1.37(2) yes
C9 C10 1.15(3) yes
O16 C11 1.34(2) yes
C16 O12 1.38(2) yes
O17 C17 1.44(2) yes
C18 O18 1.41(2) yes
C19 C20 1.42(2) yes
O19 C21 1.42(2) yes
C3 C4 1.44(2) yes
O13 C5 1.40(2) yes
C6 O14 1.35(2) yes
C7 C8 1.43(3) yes
O15 C9 1.38(2) yes
C10 O16 1.45(3) yes
C11 C16 1.39(2) yes
C17 C18 1.44(2) yes
O18 C19 1.42(2) yes
C20 O19 1.43(2) yes
C21 C22 1.45(2) yes
C22 O20 1.40(2) yes
C23 C24 1.49(2) yes
O21 C25 1.39(2) yes
C30 O17 1.39(2) yes
O20 C23 1.43(2) yes
C24 O21 1.44(2) yes
C25 C30 1.36(2) yes
C12 C13 1.37(2) no
C13 C14 1.32(2) no
C14 C15 1.41(2) no
C15 C16 1.36(2) no
C25 C26 1.36(2) no
C26 C27 1.41(2) no
C27 C28 1.29(2) no
C28 C29 1.39(2) no
C29 C30 1.36(2) no

loop_
_geom_contact_atom_site_label_1
_geom_contact_atom_site_label_2
_geom_contact_distance
_geom_contact_publ_flag
S1 F2 2.530(10) no
S1 F3 2.560(10) no
S2 F4 2.550(10) no
S2 F5 2.560(10) no
S2 F6 2.570(10) no
F1 F2 2.10(2) no
F1 F3 2.13(2) no
F1 F5 2.91(2) no
F1 O2 2.920(10) no
F1 O3 2.85(2) no
F2 F3 2.18(2) no
F2 O1 2.87(2) no
F2 O3 2.90(2) no
F3 O1 2.93(2) no
F3 O2 2.81(2) no
F4 F5 2.12(2) no
F4 F6 2.17(2) no
F4 O4 2.84(2) no
F4 O5 2.91(2) no
F5 F6 2.08(2) no
F5 O4 2.910(10) no
F5 O6 2.87(2) no
F6 O5 2.93(2) no
F6 O6 2.94(2) no
O1 O2 2.40(2) no
O1 O3 2.43(2) no
O2 O3 2.40(2) no
O2 O4 2.87(2) no
O2 O7 2.92(2) no
O2 O8 2.99(2) no
O2 O9 2.920(10) no
O4 O5 2.40(2) no
O4 O6 2.36(2) no
O4 O7 3.000(10) no
O4 O8 2.950(10) no
O4 O11 2.880(10) no
O5 O6 2.39(2) no
O7 O9 2.950(10) no
O7 O11 2.970(10) no
O8 O9 2.920(10) no
O8 O10 2.92(2) no
O9 O10 2.670(10) no
O9 O18 2.700(10) no
O9 O10 2.980(10) no
O9 O20 2.690(10) no
O10 O11 2.760(10) no
O10 O13 2.70(2) no
O10 O17 2.810(10) no
O10 O21 2.870(10) no
O11 O12 2.860(10) no
O11 O15 2.66(2) no
O11 O16 2.89(2) no
O12 O13 2.81(2) no
O12 O16 2.51(2) no
O13 O14 2.78(2) no
O14 O15 2.79(2) no
O15 O16 2.82(2) no
O17 O18 2.840(10) no
O17 O21 2.530(10) no
O18 O19 2.770(10) no
O19 O20 2.790(10) no
O20 O21 2.850(10) no

loop_
_geom_torsion_atom_site_label_1
_geom_torsion_atom_site_label_2
_geom_torsion_atom_site_label_3
_geom_torsion_atom_site_label_4
_geom_torsion
_geom_torsion_publ_flag
C16 O12 C3 C4 66(2) yes
C3 C4 O13 C5 -127(2) yes
O13 C5 C6 O14 -64(2) yes
C6 O14 C7 C8 163(2) yes
C7 C8 O15 C9 -132(2) yes
O15 C9 C10 O16 10(4) yes
C10 O16 C11 C16 167.0(10) yes
C11 C16 O12 C3 -168.0(10) yes
C30 O17 C17 C18 -74(2) yes
C17 C18 O18 C19 166.0(10) yes
O18 C19 C20 O19 67.0(10) yes
C20 O19 C21 C22 166.0(10) yes
C21 C22 O20 C23 167.0(10) yes
O20 C23 C24 O21 -60(2) yes
C24 O21 C25 C30 -165.0(10) yes
C25 C30 O17 C17 159.0(10) yes
O12 C3 C4 O13 50(2) yes
C4 O13 C5 C6 168.0(10) yes
C5 C6 O14 C7 173(2) yes
O14 C7 C8 O15 49(3) yes
C8 O15 C9 C10 112(3) yes
C9 C10 O16 C11 -130(2) yes
O16 C11 C16 O12 -4(2) yes
O17 C17 C18 O18 -65.0(10) yes
C18 O18 C19 C20 -162.0(10) yes
C19 C20 O19 C21 -174.0(10) yes
O19 C21 C22 O20 -68.0(10) yes
C22 O20 C23 C24 -76(2) yes
C23 C24 O21 C25 168.0(10) yes
O21 C25 C30 O17 -2(2) yes
